data_7717985
loop_
_publ_author_name
'Sugiyama, Haruki'
'Arita, Atsuko'
'Sekine, Akiko'
'Uekusa, Hidehiro'

_publ_section_title
;
 Triple-chromic (photo-, thermo-, and mechano-chromic) metal complexes
 containing <i>N</i>-salicylideneaminopyridine ligands.
;
_journal_issue 14
_journal_name_full 'Dalton transactions (Cambridge, England : 2003)'
_journal_page_first 5668
_journal_page_last 5674
_journal_paper_doi 10.1039/d4dt01755b
_journal_volume 54
_journal_year 2025
_chemical_formula_moiety 'C82 H104 N10 Ni O4 S2'
_chemical_formula_sum 'C82 H104 N10 Ni O4 S2'
_chemical_formula_weight 1416.58
_chemical_name_systematic Ni1
_space_group_crystal_system monoclinic
_space_group_IT_number 15
_space_group_name_Hall '-C 2yc'
_space_group_name_H-M_alt 'C 1 2/c 1'
_atom_sites_solution_hydrogens geom
_audit_creation_date 2024-09-19
_audit_creation_method
;
Olex2 1.5
(compiled 2023.08.24 svn.re1ec1418 for OlexSys, GUI svn.r6817)
;
_audit_update_record
;
2024-09-19 deposited with the CCDC.	2025-02-06 downloaded from the CCDC.
;
_cell_angle_alpha 90
_cell_angle_beta 95.388(3)
_cell_angle_gamma 90
_cell_formula_units_Z 4
_cell_length_a 39.408(3)
_cell_length_b 16.3007(11)
_cell_length_c 13.0803(8)
_cell_measurement_reflns_used 5873
_cell_measurement_temperature 293(2)
_cell_measurement_theta_max 68.17
_cell_measurement_theta_min 3.4
_cell_volume 8365.4(10)
_computing_cell_refinement 'PROCESS-AUTO (Rigaku, 1998)'
_computing_data_collection 'PROCESS-AUTO (Rigaku, 1998)'
_computing_data_reduction 'PROCESS-AUTO (Rigaku, 1998)'
_computing_molecular_graphics 'Olex2 1.5 (Dolomanov et al., 2009)'
_computing_publication_material 'Olex2 1.5 (Dolomanov et al., 2009)'
_computing_structure_refinement 'SHELXL 2019/3 (Sheldrick, 2015)'
_computing_structure_solution 'SHELXT  (Sheldrick, 2015)'
_diffrn_ambient_temperature 293(2)
_diffrn_measured_fraction_theta_full 0.998
_diffrn_measured_fraction_theta_max 0.997
_diffrn_measurement_device_type 'RIGAKU R-AXIS RAPID-II IP Area Detector'
_diffrn_measurement_method '\w scans'
_diffrn_radiation_type CuK\a
_diffrn_radiation_wavelength 1.54186
_diffrn_reflns_av_R_equivalents 0.0710
_diffrn_reflns_av_unetI/netI 0.0578
_diffrn_reflns_Laue_measured_fraction_full 0.998
_diffrn_reflns_Laue_measured_fraction_max 0.997
_diffrn_reflns_limit_h_max 45
_diffrn_reflns_limit_h_min -47
_diffrn_reflns_limit_k_max 17
_diffrn_reflns_limit_k_min -19
_diffrn_reflns_limit_l_max 15
_diffrn_reflns_limit_l_min -15
_diffrn_reflns_number 38528
_diffrn_reflns_point_group_measured_fraction_full 0.998
_diffrn_reflns_point_group_measured_fraction_max 0.997
_diffrn_reflns_theta_full 67.686
_diffrn_reflns_theta_max 68.240
_diffrn_reflns_theta_min 4.334
_exptl_absorpt_coefficient_mu 1.200
_exptl_absorpt_correction_T_max 0.975
_exptl_absorpt_correction_T_min 0.68
_exptl_absorpt_correction_type multi-scan
_exptl_absorpt_process_details 'Absorption was corrected by ABSCOR'
_exptl_crystal_colour green
_exptl_crystal_colour_primary green
_exptl_crystal_density_diffrn 1.125
_exptl_crystal_description plate
_exptl_crystal_F_000 3032
_exptl_crystal_size_max 0.221
_exptl_crystal_size_mid 0.1
_exptl_crystal_size_min 0.021
_refine_diff_density_max 0.497
_refine_diff_density_min -0.314
_refine_diff_density_rms 0.046
_refine_ls_extinction_method none
_refine_ls_goodness_of_fit_ref 0.950
_refine_ls_hydrogen_treatment constr
_refine_ls_matrix_type full
_refine_ls_number_parameters 461
_refine_ls_number_reflns 7638
_refine_ls_number_restraints 5
_refine_ls_restrained_S_all 0.951
_refine_ls_R_factor_all 0.0795
_refine_ls_R_factor_gt 0.0575
_refine_ls_shift/su_max 0.000
_refine_ls_shift/su_mean 0.000
_refine_ls_structure_factor_coef Fsqd
_refine_ls_weighting_details 'w=1/[\s^2^(Fo^2^)+(0.0886P)^2^] where P=(Fo^2^+2Fc^2^)/3'
_refine_ls_weighting_scheme calc
_refine_ls_wR_factor_gt 0.1537
_refine_ls_wR_factor_ref 0.1680
_reflns_Friedel_coverage 0.000
_reflns_number_gt 4356
_reflns_number_total 7638
_reflns_threshold_expression 'I > 2\s(I)'
_cod_data_source_file d4dt01755b2.cif
_cod_data_source_block ni1_rt
_cod_depositor_comments 'Adding full bibliography for 7717985--7717988.cif.'
_cod_database_code 7717985
_shelx_shelxl_version_number 2019/3
_shelx_space_group_comment
;
The symmetry employed for this shelxl refinement is uniquely defined
by the following loop, which should always be used as a source of
symmetry information in preference to the above space-group names.
They are only intended as comments.
;
_shelx_estimated_absorpt_t_max 0.975
_shelx_estimated_absorpt_t_min 0.777
_olex2_refinement_description
;
1. Fixed Uiso
 At 1.2 times of:
  All C(H) groups
 At 1.5 times of:
  All C(H,H,H) groups, All O(H) groups
2. Rigid bond restraints
 C27, C28, N3, C22
 with sigma for 1-2 distances of 0.005 and sigma for 1-3 distances of 0.005
3.a Aromatic/amide H refined with riding coordinates:
 C4(H4), C6(H6), C8(H8), C10(H10), C11(H11), C12(H12), C13(H13), C24(H24),
 C26(H26), C28(H28), C30(H30), C31(H31), C32(H32), C33(H33)
3.b Idealised Me refined as rotating group:
 C15(H15A,H15B,H15C), C16(H16A,H16B,H16C), C17(H17A,H17B,H17C), C19(H19A,H19B,
 H19C), C20(H20A,H20B,H20C), C21(H21A,H21B,H21C), C35(H35A,H35B,H35C), C36(H36A,
 H36B,H36C), C37(H37A,H37B,H37C), C39(H39A,H39B,H39C), C40(H40A,H40B,H40C),
 C41(H41A,H41B,H41C)
3.c Idealised tetrahedral OH refined as rotating group:
 O1(H1), O2(H2)
;
_olex2_submission_special_instructions 'No special instructions were received'

loop_
_space_group_symop_operation_xyz
'x, y, z'
'-x, y, -z+1/2'
'x+1/2, y+1/2, z'
'-x+1/2, y+1/2, -z+1/2'
'-x, -y, -z'
'x, -y, z-1/2'
'-x+1/2, -y+1/2, -z'
'x+1/2, -y+1/2, z-1/2'

loop_
_atom_site_label
_atom_site_type_symbol
_atom_site_fract_x
_atom_site_fract_y
_atom_site_fract_z
_atom_site_U_iso_or_equiv
_atom_site_adp_type
_atom_site_occupancy
_atom_site_site_symmetry_order
_atom_site_calc_flag
_atom_site_refinement_flags_posn
_atom_site_refinement_flags_adp
_atom_site_refinement_flags_occupancy
_atom_site_disorder_assembly
_atom_site_disorder_group
Ni1 Ni 0.500000 0.30075(3) 0.250000 0.0577(2) Uani 1 2 d S T P . .
S1 S 0.47366(3) 0.33187(8) 0.59265(7) 0.1392(4) Uani 1 1 d . . . . .
O1 O 0.34477(5) 0.06847(13) 0.48205(14) 0.0866(6) Uani 1 1 d . . . . .
H1 H 0.357058 0.078927 0.436519 0.130 Uiso 1 1 calc R U . . .
O2 O 0.64672(5) 0.38000(10) 0.59001(16) 0.0904(6) Uani 1 1 d . . . . .
H2 H 0.634282 0.386223 0.536714 0.136 Uiso 1 1 calc R U . . .
N1 N 0.49954(5) 0.29987(11) 0.40681(16) 0.0632(5) Uani 1 1 d . . . . .
N2 N 0.39954(6) 0.11644(13) 0.39773(17) 0.0727(6) Uani 1 1 d . . . . .
N3 N 0.60705(5) 0.45693(14) 0.44927(17) 0.0741(6) Uani 1 1 d . U . . .
N4 N 0.46259(5) 0.20496(11) 0.23830(14) 0.0612(5) Uani 1 1 d . . . . .
N5 N 0.53779(5) 0.39340(12) 0.26129(15) 0.0604(5) Uani 1 1 d . . . . .
C1 C 0.48918(7) 0.31277(16) 0.4850(2) 0.0684(7) Uani 1 1 d . . . . .
C2 C 0.36006(7) 0.09507(15) 0.5742(2) 0.0659(7) Uani 1 1 d . . . . .
C3 C 0.34341(7) 0.08583(15) 0.6628(2) 0.0653(7) Uani 1 1 d . . . . .
C4 C 0.36106(7) 0.11319(14) 0.7544(2) 0.0677(7) Uani 1 1 d . . . . .
H4 H 0.350296 0.107957 0.814361 0.081 Uiso 1 1 calc R U . . .
C5 C 0.39365(7) 0.14779(15) 0.76231(19) 0.0652(7) Uani 1 1 d . . . . .
C6 C 0.40880(7) 0.15594(15) 0.6726(2) 0.0682(7) Uani 1 1 d . . . . .
H6 H 0.430377 0.179361 0.674816 0.082 Uiso 1 1 calc R U . . .
C7 C 0.39288(7) 0.13018(15) 0.57781(19) 0.0644(7) Uani 1 1 d . . . . .
C8 C 0.41117(7) 0.13871(16) 0.4883(2) 0.0723(7) Uani 1 1 d . . . . .
H8 H 0.432825 0.161860 0.496605 0.087 Uiso 1 1 calc R U . . .
C9 C 0.42055(7) 0.12748(15) 0.31678(19) 0.0653(7) Uani 1 1 d . . . . .
C10 C 0.42093(7) 0.06800(17) 0.24112(19) 0.0783(8) Uani 1 1 d . . . . .
H10 H 0.406344 0.023094 0.240066 0.094 Uiso 1 1 calc R U . . .
C11 C 0.44330(8) 0.07709(17) 0.1681(2) 0.0816(8) Uani 1 1 d . . . . .
H11 H 0.444644 0.037025 0.118027 0.098 Uiso 1 1 calc R U . . .
C12 C 0.46365(7) 0.14482(16) 0.16859(19) 0.0720(7) Uani 1 1 d . . . . .
H12 H 0.478855 0.149498 0.118660 0.086 Uiso 1 1 calc R U . . .
C13 C 0.44068(6) 0.19586(14) 0.31000(18) 0.0634(7) Uani 1 1 d . . . . .
H13 H 0.439015 0.237818 0.357442 0.076 Uiso 1 1 calc R U . . .
C14 C 0.30768(7) 0.04874(18) 0.6602(2) 0.0811(8) Uani 1 1 d . . . . .
C15 C 0.29438(8) 0.0486(2) 0.7661(2) 0.1221(13) Uani 1 1 d . . . . .
H15A H 0.271849 0.025649 0.761072 0.183 Uiso 1 1 calc R U . . .
H15B H 0.293700 0.103827 0.791270 0.183 Uiso 1 1 calc R U . . .
H15C H 0.309218 0.016231 0.812424 0.183 Uiso 1 1 calc R U . . .
C16 C 0.30870(9) -0.0407(2) 0.6219(3) 0.1250(13) Uani 1 1 d . . . . .
H16A H 0.323056 -0.072767 0.669928 0.188 Uiso 1 1 calc R U . . .
H16B H 0.317606 -0.041897 0.556062 0.188 Uiso 1 1 calc R U . . .
H16C H 0.286062 -0.063068 0.615811 0.188 Uiso 1 1 calc R U . . .
C17 C 0.28235(8) 0.0990(2) 0.5892(3) 0.1085(11) Uani 1 1 d . . . . .
H17A H 0.259904 0.076275 0.590236 0.163 Uiso 1 1 calc R U . . .
H17B H 0.288949 0.097205 0.520390 0.163 Uiso 1 1 calc R U . . .
H17C H 0.282347 0.154823 0.612417 0.163 Uiso 1 1 calc R U . . .
C18 C 0.41270(7) 0.17427(17) 0.8639(2) 0.0745(8) Uani 1 1 d . . . . .
C19 C 0.44418(8) 0.1189(2) 0.8887(2) 0.1078(11) Uani 1 1 d . . . . .
H19A H 0.436869 0.063749 0.900195 0.162 Uiso 1 1 calc R U . . .
H19B H 0.457249 0.138832 0.949230 0.162 Uiso 1 1 calc R U . . .
H19C H 0.457996 0.119636 0.832024 0.162 Uiso 1 1 calc R U . . .
C20 C 0.39049(8) 0.1704(2) 0.9539(2) 0.1010(10) Uani 1 1 d . . . . .
H20A H 0.370527 0.203539 0.938687 0.151 Uiso 1 1 calc R U . . .
H20B H 0.403211 0.190542 1.014947 0.151 Uiso 1 1 calc R U . . .
H20C H 0.383829 0.114590 0.964463 0.151 Uiso 1 1 calc R U . . .
C21 C 0.42535(8) 0.26329(19) 0.8560(2) 0.0974(9) Uani 1 1 d . . . . .
H21A H 0.440826 0.266680 0.803692 0.146 Uiso 1 1 calc R U . . .
H21B H 0.436837 0.279788 0.920690 0.146 Uiso 1 1 calc R U . . .
H21C H 0.406253 0.298852 0.838661 0.146 Uiso 1 1 calc R U . . .
C22 C 0.65429(7) 0.45419(17) 0.6330(2) 0.0707(7) Uani 1 1 d . U . . .
C23 C 0.67639(7) 0.45788(16) 0.7230(2) 0.0720(7) Uani 1 1 d . . . . .
C24 C 0.68331(6) 0.53632(17) 0.7636(2) 0.0744(7) Uani 1 1 d . . . . .
H24 H 0.697991 0.540161 0.823328 0.089 Uiso 1 1 calc R U . . .
C25 C 0.66980(7) 0.60906(17) 0.7209(2) 0.0722(7) Uani 1 1 d . . . . .
C26 C 0.64728(7) 0.60138(17) 0.6333(2) 0.0780(8) Uani 1 1 d . . . . .
H26 H 0.637134 0.648298 0.603787 0.094 Uiso 1 1 calc R U . . .
C27 C 0.63943(6) 0.52539(17) 0.5882(2) 0.0688(7) Uani 1 1 d . U . . .
C28 C 0.61539(7) 0.52307(18) 0.4962(2) 0.0765(7) Uani 1 1 d . U . . .
H28 H 0.605817 0.572045 0.471038 0.092 Uiso 1 1 calc R U . . .
C29 C 0.58383(7) 0.46128(16) 0.3588(2) 0.0662(7) Uani 1 1 d . . . . .
C30 C 0.58285(7) 0.52321(17) 0.2871(2) 0.0774(8) Uani 1 1 d . . . . .
H30 H 0.597996 0.566968 0.295499 0.093 Uiso 1 1 calc R U . . .
C31 C 0.55933(7) 0.51968(17) 0.2034(2) 0.0794(8) Uani 1 1 d . . . . .
H31 H 0.558360 0.560835 0.153960 0.095 Uiso 1 1 calc R U . . .
C32 C 0.53720(7) 0.45461(16) 0.19333(19) 0.0682(7) Uani 1 1 d . . . . .
H32 H 0.521082 0.453061 0.136685 0.082 Uiso 1 1 calc R U . . .
C33 C 0.56114(6) 0.39720(15) 0.3416(2) 0.0649(7) Uani 1 1 d . . . . .
H33 H 0.562217 0.354311 0.388671 0.078 Uiso 1 1 calc R U . . .
C34 C 0.69241(7) 0.38084(17) 0.7757(2) 0.0806(8) Uani 1 1 d . . . . .
C35 C 0.71623(8) 0.40142(19) 0.8721(3) 0.1128(12) Uani 1 1 d . . . . .
H35A H 0.734852 0.434306 0.853134 0.169 Uiso 1 1 calc R U . . .
H35B H 0.724913 0.351550 0.903608 0.169 Uiso 1 1 calc R U . . .
H35C H 0.703803 0.431263 0.919689 0.169 Uiso 1 1 calc R U . . .
C36 C 0.66424(8) 0.32526(17) 0.8105(3) 0.0982(10) Uani 1 1 d . . . . .
H36A H 0.652066 0.353862 0.859811 0.147 Uiso 1 1 calc R U . . .
H36B H 0.674251 0.276405 0.841215 0.147 Uiso 1 1 calc R U . . .
H36C H 0.648770 0.310744 0.752206 0.147 Uiso 1 1 calc R U . . .
C37 C 0.71331(9) 0.3336(2) 0.7012(3) 0.1184(12) Uani 1 1 d . . . . .
H37A H 0.698866 0.319363 0.640561 0.178 Uiso 1 1 calc R U . . .
H37B H 0.722397 0.284586 0.733845 0.178 Uiso 1 1 calc R U . . .
H37C H 0.731680 0.367538 0.682596 0.178 Uiso 1 1 calc R U . . .
C38 C 0.67827(8) 0.69309(16) 0.7673(2) 0.0796(8) Uani 1 1 d . . . . .
C39 C 0.70462(10) 0.6893(2) 0.8591(3) 0.1286(14) Uani 1 1 d . . . . .
H39A H 0.695643 0.658691 0.913217 0.193 Uiso 1 1 calc R U . . .
H39B H 0.710081 0.743950 0.882669 0.193 Uiso 1 1 calc R U . . .
H39C H 0.724833 0.662935 0.839801 0.193 Uiso 1 1 calc R U . . .
C40 C 0.64578(9) 0.7310(2) 0.8030(3) 0.1229(13) Uani 1 1 d . . . . .
H40A H 0.629433 0.739451 0.744824 0.184 Uiso 1 1 calc R U . . .
H40B H 0.651187 0.782636 0.835892 0.184 Uiso 1 1 calc R U . . .
H40C H 0.636389 0.694620 0.850751 0.184 Uiso 1 1 calc R U . . .
C41 C 0.69208(10) 0.7484(2) 0.6856(3) 0.1285(13) Uani 1 1 d . . . . .
H41A H 0.712414 0.724539 0.663390 0.193 Uiso 1 1 calc R U . . .
H41B H 0.697237 0.801624 0.714446 0.193 Uiso 1 1 calc R U . . .
H41C H 0.675235 0.753606 0.628046 0.193 Uiso 1 1 calc R U . . .

loop_
_atom_site_aniso_label
_atom_site_aniso_U_11
_atom_site_aniso_U_22
_atom_site_aniso_U_33
_atom_site_aniso_U_23
_atom_site_aniso_U_13
_atom_site_aniso_U_12
Ni1 0.0671(4) 0.0591(4) 0.0471(4) 0.000 0.0067(3) 0.000
S1 0.1573(10) 0.1878(11) 0.0809(7) -0.0340(7) 0.0551(7) -0.0103(8)
O1 0.0907(14) 0.1018(14) 0.0670(12) -0.0034(11) 0.0063(10) -0.0299(11)
O2 0.1039(16) 0.0626(12) 0.1004(17) -0.0065(11) -0.0125(12) -0.0045(10)
N1 0.0781(14) 0.0610(13) 0.0508(13) -0.0008(10) 0.0067(11) -0.0030(10)
N2 0.0837(15) 0.0762(15) 0.0590(14) 0.0004(12) 0.0107(12) -0.0165(11)
N3 0.0715(14) 0.0771(15) 0.0725(16) -0.0050(12) 0.0014(12) -0.0100(11)
N4 0.0771(14) 0.0569(12) 0.0503(12) -0.0005(10) 0.0098(10) -0.0034(10)
N5 0.0714(13) 0.0615(13) 0.0477(12) 0.0023(10) 0.0023(10) -0.0006(10)
C1 0.0811(19) 0.0742(17) 0.0489(16) -0.0012(13) 0.0007(14) -0.0054(13)
C2 0.0814(18) 0.0611(16) 0.0541(16) 0.0018(13) 0.0001(14) -0.0040(13)
C3 0.0723(17) 0.0591(15) 0.0650(17) 0.0093(13) 0.0097(14) 0.0019(12)
C4 0.0818(18) 0.0618(16) 0.0608(17) 0.0046(13) 0.0142(14) 0.0083(13)
C5 0.0804(18) 0.0578(15) 0.0576(17) 0.0015(12) 0.0075(14) 0.0074(13)
C6 0.0743(17) 0.0670(17) 0.0629(18) 0.0018(14) 0.0043(14) -0.0058(13)
C7 0.0743(17) 0.0630(16) 0.0564(16) 0.0024(13) 0.0082(13) -0.0081(13)
C8 0.0828(19) 0.0739(18) 0.0607(18) 0.0020(14) 0.0093(15) -0.0149(14)
C9 0.0778(17) 0.0663(16) 0.0514(16) 0.0045(13) 0.0050(13) -0.0109(13)
C10 0.109(2) 0.0659(17) 0.0600(17) 0.0000(14) 0.0065(16) -0.0244(15)
C11 0.119(2) 0.0680(18) 0.0588(17) -0.0108(14) 0.0123(16) -0.0186(16)
C12 0.096(2) 0.0692(17) 0.0519(16) -0.0044(13) 0.0105(14) -0.0102(15)
C13 0.0757(17) 0.0588(16) 0.0561(16) -0.0002(12) 0.0078(13) -0.0025(12)
C14 0.0754(19) 0.084(2) 0.085(2) 0.0075(16) 0.0136(16) -0.0103(15)
C15 0.092(2) 0.183(4) 0.094(2) 0.016(2) 0.028(2) -0.026(2)
C16 0.125(3) 0.086(2) 0.168(4) -0.006(2) 0.035(3) -0.036(2)
C17 0.079(2) 0.130(3) 0.113(3) 0.015(2) -0.008(2) -0.005(2)
C18 0.085(2) 0.081(2) 0.0558(17) -0.0043(14) 0.0015(14) 0.0113(15)
C19 0.121(3) 0.129(3) 0.069(2) -0.0133(19) -0.0152(19) 0.041(2)
C20 0.119(3) 0.125(3) 0.0599(19) -0.0100(18) 0.0110(18) 0.003(2)
C21 0.108(2) 0.097(2) 0.085(2) -0.0191(18) -0.0007(18) -0.0115(19)
C22 0.0715(17) 0.0654(17) 0.0746(19) -0.0091(14) 0.0041(14) -0.0124(13)
C23 0.0695(17) 0.0691(18) 0.075(2) 0.0013(15) -0.0040(14) -0.0045(13)
C24 0.0702(17) 0.0716(18) 0.079(2) -0.0024(15) -0.0043(14) -0.0081(14)
C25 0.0792(18) 0.0668(18) 0.0697(19) -0.0035(14) 0.0031(15) -0.0055(14)
C26 0.086(2) 0.0705(19) 0.076(2) -0.0004(15) 0.0040(16) -0.0087(14)
C27 0.0682(16) 0.0692(17) 0.0675(17) 0.0021(14) -0.0010(13) -0.0054(13)
C28 0.0808(18) 0.0729(18) 0.076(2) 0.0020(15) 0.0074(14) -0.0039(14)
C29 0.0683(16) 0.0724(18) 0.0578(17) -0.0002(14) 0.0054(13) -0.0038(13)
C30 0.0847(19) 0.080(2) 0.0674(19) -0.0006(16) 0.0045(15) -0.0205(15)
C31 0.102(2) 0.0721(19) 0.0640(19) 0.0112(14) 0.0080(16) -0.0158(16)
C32 0.0792(18) 0.0692(17) 0.0552(16) 0.0049(13) 0.0015(13) -0.0046(13)
C33 0.0703(16) 0.0651(16) 0.0591(17) 0.0028(13) 0.0045(13) -0.0020(12)
C34 0.0754(18) 0.0689(18) 0.094(2) 0.0056(16) -0.0090(17) -0.0024(14)
C35 0.113(3) 0.096(2) 0.119(3) 0.020(2) -0.042(2) -0.0096(19)
C36 0.100(2) 0.0712(19) 0.121(3) 0.0232(18) -0.004(2) -0.0031(16)
C37 0.099(3) 0.120(3) 0.135(3) -0.003(2) 0.006(2) 0.032(2)
C38 0.090(2) 0.0634(18) 0.085(2) -0.0056(15) 0.0029(17) -0.0118(14)
C39 0.152(3) 0.092(3) 0.131(3) -0.027(2) -0.042(3) -0.010(2)
C40 0.113(3) 0.090(2) 0.169(4) -0.036(2) 0.033(2) -0.003(2)
C41 0.167(3) 0.091(2) 0.131(3) -0.009(2) 0.036(3) -0.043(2)

loop_
_atom_type_symbol
_atom_type_description
_atom_type_scat_dispersion_real
_atom_type_scat_dispersion_imag
_atom_type_scat_source
C C 0.0181 0.0091 'International Tables Vol C Tables 4.2.6.8 and 6.1.1.4'
H H 0.0000 0.0000 'International Tables Vol C Tables 4.2.6.8 and 6.1.1.4'
N N 0.0311 0.0180 'International Tables Vol C Tables 4.2.6.8 and 6.1.1.4'
Ni Ni -3.0029 0.5091 'International Tables Vol C Tables 4.2.6.8 and 6.1.1.4'
O O 0.0492 0.0322 'International Tables Vol C Tables 4.2.6.8 and 6.1.1.4'
S S 0.3331 0.5567 'International Tables Vol C Tables 4.2.6.8 and 6.1.1.4'

loop_
_geom_angle_atom_site_label_1
_geom_angle_atom_site_label_2
_geom_angle_atom_site_label_3
_geom_angle
_geom_angle_site_symmetry_1
_geom_angle_site_symmetry_3
_geom_angle_publ_flag
N1 Ni1 N1 179.21(10) . 2_655 ?
N1 Ni1 N4 89.76(7) . . ?
N1 Ni1 N4 89.67(7) 2_655 . ?
N1 Ni1 N4 89.76(7) 2_655 2_655 ?
N1 Ni1 N4 89.67(7) . 2_655 ?
N1 Ni1 N5 90.14(8) . 2_655 ?
N1 Ni1 N5 90.43(8) 2_655 2_655 ?
N1 Ni1 N5 90.14(8) 2_655 . ?
N1 Ni1 N5 90.43(8) . . ?
N4 Ni1 N4 86.46(11) 2_655 . ?
N5 Ni1 N4 92.30(8) . 2_655 ?
N5 Ni1 N4 178.75(7) . . ?
N5 Ni1 N4 92.30(8) 2_655 . ?
N5 Ni1 N4 178.75(7) 2_655 2_655 ?
N5 Ni1 N5 88.93(11) 2_655 . ?
C2 O1 H1 109.5 . . ?
C22 O2 H2 109.5 . . ?
C1 N1 Ni1 156.9(2) . . ?
C8 N2 C9 118.1(2) . . ?
C28 N3 C29 118.4(2) . . ?
C12 N4 Ni1 121.04(16) . . ?
C13 N4 Ni1 120.96(16) . . ?
C13 N4 C12 117.2(2) . . ?
C32 N5 Ni1 121.26(17) . . ?
C33 N5 Ni1 121.19(16) . . ?
C33 N5 C32 117.3(2) . . ?
N1 C1 S1 178.3(3) . . ?
O1 C2 C3 119.8(2) . . ?
O1 C2 C7 119.0(2) . . ?
C3 C2 C7 121.2(2) . . ?
C2 C3 C4 116.3(2) . . ?
C2 C3 C14 121.9(3) . . ?
C4 C3 C14 121.8(2) . . ?
C3 C4 H4 117.6 . . ?
C5 C4 C3 124.8(2) . . ?
C5 C4 H4 117.6 . . ?
C4 C5 C18 123.5(2) . . ?
C6 C5 C4 116.5(2) . . ?
C6 C5 C18 120.0(2) . . ?
C5 C6 H6 118.9 . . ?
C5 C6 C7 122.2(3) . . ?
C7 C6 H6 118.9 . . ?
C2 C7 C8 122.7(2) . . ?
C6 C7 C2 118.9(2) . . ?
C6 C7 C8 118.4(2) . . ?
N2 C8 C7 124.2(3) . . ?
N2 C8 H8 117.9 . . ?
C7 C8 H8 117.9 . . ?
C10 C9 N2 119.4(2) . . ?
C13 C9 N2 122.2(2) . . ?
C13 C9 C10 118.4(2) . . ?
C9 C10 H10 120.9 . . ?
C11 C10 C9 118.3(2) . . ?
C11 C10 H10 120.9 . . ?
C10 C11 H11 119.9 . . ?
C12 C11 C10 120.1(3) . . ?
C12 C11 H11 119.9 . . ?
N4 C12 C11 122.6(2) . . ?
N4 C12 H12 118.7 . . ?
C11 C12 H12 118.7 . . ?
N4 C13 C9 123.2(2) . . ?
N4 C13 H13 118.4 . . ?
C9 C13 H13 118.4 . . ?
C3 C14 C16 109.2(2) . . ?
C3 C14 C17 110.3(2) . . ?
C15 C14 C3 112.0(2) . . ?
C15 C14 C16 108.4(3) . . ?
C15 C14 C17 106.9(2) . . ?
C17 C14 C16 110.0(3) . . ?
C14 C15 H15A 109.5 . . ?
C14 C15 H15B 109.5 . . ?
C14 C15 H15C 109.5 . . ?
H15A C15 H15B 109.5 . . ?
H15A C15 H15C 109.5 . . ?
H15B C15 H15C 109.5 . . ?
C14 C16 H16A 109.5 . . ?
C14 C16 H16B 109.5 . . ?
C14 C16 H16C 109.5 . . ?
H16A C16 H16B 109.5 . . ?
H16A C16 H16C 109.5 . . ?
H16B C16 H16C 109.5 . . ?
C14 C17 H17A 109.5 . . ?
C14 C17 H17B 109.5 . . ?
C14 C17 H17C 109.5 . . ?
H17A C17 H17B 109.5 . . ?
H17A C17 H17C 109.5 . . ?
H17B C17 H17C 109.5 . . ?
C5 C18 C19 109.7(2) . . ?
C5 C18 C20 112.8(2) . . ?
C5 C18 C21 110.1(2) . . ?
C20 C18 C19 108.7(2) . . ?
C20 C18 C21 107.6(2) . . ?
C21 C18 C19 107.8(3) . . ?
C18 C19 H19A 109.5 . . ?
C18 C19 H19B 109.5 . . ?
C18 C19 H19C 109.5 . . ?
H19A C19 H19B 109.5 . . ?
H19A C19 H19C 109.5 . . ?
H19B C19 H19C 109.5 . . ?
C18 C20 H20A 109.5 . . ?
C18 C20 H20B 109.5 . . ?
C18 C20 H20C 109.5 . . ?
H20A C20 H20B 109.5 . . ?
H20A C20 H20C 109.5 . . ?
H20B C20 H20C 109.5 . . ?
C18 C21 H21A 109.5 . . ?
C18 C21 H21B 109.5 . . ?
C18 C21 H21C 109.5 . . ?
H21A C21 H21B 109.5 . . ?
H21A C21 H21C 109.5 . . ?
H21B C21 H21C 109.5 . . ?
O2 C22 C23 118.9(3) . . ?
O2 C22 C27 119.9(3) . . ?
C23 C22 C27 121.2(3) . . ?
C22 C23 C24 116.2(3) . . ?
C22 C23 C34 122.6(2) . . ?
C24 C23 C34 121.2(3) . . ?
C23 C24 H24 117.6 . . ?
C25 C24 C23 124.8(3) . . ?
C25 C24 H24 117.6 . . ?
C24 C25 C38 123.0(3) . . ?
C26 C25 C24 116.4(3) . . ?
C26 C25 C38 120.6(3) . . ?
C25 C26 H26 119.0 . . ?
C25 C26 C27 121.9(3) . . ?
C27 C26 H26 119.0 . . ?
C22 C27 C28 122.4(3) . . ?
C26 C27 C22 119.4(3) . . ?
C26 C27 C28 118.2(3) . . ?
N3 C28 C27 122.6(3) . . ?
N3 C28 H28 118.7 . . ?
C27 C28 H28 118.7 . . ?
C30 C29 N3 125.2(2) . . ?
C30 C29 C33 117.9(3) . . ?
C33 C29 N3 116.9(2) . . ?
C29 C30 H30 120.4 . . ?
C31 C30 C29 119.2(3) . . ?
C31 C30 H30 120.4 . . ?
C30 C31 H31 120.5 . . ?
C30 C31 C32 119.1(3) . . ?
C32 C31 H31 120.5 . . ?
N5 C32 C31 122.9(3) . . ?
N5 C32 H32 118.6 . . ?
C31 C32 H32 118.6 . . ?
N5 C33 C29 123.6(2) . . ?
N5 C33 H33 118.2 . . ?
C29 C33 H33 118.2 . . ?
C23 C34 C37 110.2(2) . . ?
C35 C34 C23 112.5(2) . . ?
C35 C34 C37 107.9(3) . . ?
C36 C34 C23 109.7(2) . . ?
C36 C34 C35 106.8(3) . . ?
C36 C34 C37 109.7(3) . . ?
C34 C35 H35A 109.5 . . ?
C34 C35 H35B 109.5 . . ?
C34 C35 H35C 109.5 . . ?
H35A C35 H35B 109.5 . . ?
H35A C35 H35C 109.5 . . ?
H35B C35 H35C 109.5 . . ?
C34 C36 H36A 109.5 . . ?
C34 C36 H36B 109.5 . . ?
C34 C36 H36C 109.5 . . ?
H36A C36 H36B 109.5 . . ?
H36A C36 H36C 109.5 . . ?
H36B C36 H36C 109.5 . . ?
C34 C37 H37A 109.5 . . ?
C34 C37 H37B 109.5 . . ?
C34 C37 H37C 109.5 . . ?
H37A C37 H37B 109.5 . . ?
H37A C37 H37C 109.5 . . ?
H37B C37 H37C 109.5 . . ?
C25 C38 C40 109.0(2) . . ?
C25 C38 C41 109.3(2) . . ?
C39 C38 C25 112.9(2) . . ?
C39 C38 C40 107.7(3) . . ?
C39 C38 C41 108.3(3) . . ?
C40 C38 C41 109.6(3) . . ?
C38 C39 H39A 109.5 . . ?
C38 C39 H39B 109.5 . . ?
C38 C39 H39C 109.5 . . ?
H39A C39 H39B 109.5 . . ?
H39A C39 H39C 109.5 . . ?
H39B C39 H39C 109.5 . . ?
C38 C40 H40A 109.5 . . ?
C38 C40 H40B 109.5 . . ?
C38 C40 H40C 109.5 . . ?
H40A C40 H40B 109.5 . . ?
H40A C40 H40C 109.5 . . ?
H40B C40 H40C 109.5 . . ?
C38 C41 H41A 109.5 . . ?
C38 C41 H41B 109.5 . . ?
C38 C41 H41C 109.5 . . ?
H41A C41 H41B 109.5 . . ?
H41A C41 H41C 109.5 . . ?
H41B C41 H41C 109.5 . . ?

loop_
_geom_bond_atom_site_label_1
_geom_bond_atom_site_label_2
_geom_bond_distance
_geom_bond_site_symmetry_2
_geom_bond_publ_flag
Ni1 N1 2.053(2) . ?
Ni1 N1 2.053(2) 2_655 ?
Ni1 N4 2.1429(19) . ?
Ni1 N4 2.1429(19) 2_655 ?
Ni1 N5 2.116(2) 2_655 ?
Ni1 N5 2.116(2) . ?
S1 C1 1.617(3) . ?
O1 H1 0.8200 . ?
O1 C2 1.367(3) . ?
O2 H2 0.8200 . ?
O2 C22 1.355(3) . ?
N1 C1 1.156(3) . ?
N2 C8 1.282(3) . ?
N2 C9 1.416(3) . ?
N3 C28 1.269(3) . ?
N3 C29 1.428(3) . ?
N4 C12 1.342(3) . ?
N4 C13 1.341(3) . ?
N5 C32 1.335(3) . ?
N5 C33 1.331(3) . ?
C2 C3 1.393(3) . ?
C2 C7 1.411(3) . ?
C3 C4 1.400(3) . ?
C3 C14 1.530(4) . ?
C4 H4 0.9300 . ?
C4 C5 1.398(3) . ?
C5 C6 1.372(3) . ?
C5 C18 1.526(3) . ?
C6 H6 0.9300 . ?
C6 C7 1.400(3) . ?
C7 C8 1.438(3) . ?
C8 H8 0.9300 . ?
C9 C10 1.386(3) . ?
C9 C13 1.376(3) . ?
C10 H10 0.9300 . ?
C10 C11 1.367(4) . ?
C11 H11 0.9300 . ?
C11 C12 1.364(3) . ?
C12 H12 0.9300 . ?
C13 H13 0.9300 . ?
C14 C15 1.526(4) . ?
C14 C16 1.544(4) . ?
C14 C17 1.535(4) . ?
C15 H15A 0.9600 . ?
C15 H15B 0.9600 . ?
C15 H15C 0.9600 . ?
C16 H16A 0.9600 . ?
C16 H16B 0.9600 . ?
C16 H16C 0.9600 . ?
C17 H17A 0.9600 . ?
C17 H17B 0.9600 . ?
C17 H17C 0.9600 . ?
C18 C19 1.544(4) . ?
C18 C20 1.533(4) . ?
C18 C21 1.541(4) . ?
C19 H19A 0.9600 . ?
C19 H19B 0.9600 . ?
C19 H19C 0.9600 . ?
C20 H20A 0.9600 . ?
C20 H20B 0.9600 . ?
C20 H20C 0.9600 . ?
C21 H21A 0.9600 . ?
C21 H21B 0.9600 . ?
C21 H21C 0.9600 . ?
C22 C23 1.398(3) . ?
C22 C27 1.403(3) . ?
C23 C24 1.401(3) . ?
C23 C34 1.539(4) . ?
C24 H24 0.9300 . ?
C24 C25 1.395(3) . ?
C25 C26 1.387(3) . ?
C25 C38 1.523(4) . ?
C26 H26 0.9300 . ?
C26 C27 1.394(3) . ?
C27 C28 1.461(4) . ?
C28 H28 0.9300 . ?
C29 C30 1.376(3) . ?
C29 C33 1.380(3) . ?
C30 H30 0.9300 . ?
C30 C31 1.368(3) . ?
C31 H31 0.9300 . ?
C31 C32 1.372(3) . ?
C32 H32 0.9300 . ?
C33 H33 0.9300 . ?
C34 C35 1.536(4) . ?
C34 C36 1.535(4) . ?
C34 C37 1.540(4) . ?
C35 H35A 0.9600 . ?
C35 H35B 0.9600 . ?
C35 H35C 0.9600 . ?
C36 H36A 0.9600 . ?
C36 H36B 0.9600 . ?
C36 H36C 0.9600 . ?
C37 H37A 0.9600 . ?
C37 H37B 0.9600 . ?
C37 H37C 0.9600 . ?
C38 C39 1.514(4) . ?
C38 C40 1.534(4) . ?
C38 C41 1.536(4) . ?
C39 H39A 0.9600 . ?
C39 H39B 0.9600 . ?
C39 H39C 0.9600 . ?
C40 H40A 0.9600 . ?
C40 H40B 0.9600 . ?
C40 H40C 0.9600 . ?
C41 H41A 0.9600 . ?
C41 H41B 0.9600 . ?
C41 H41C 0.9600 . ?

loop_
_geom_torsion_atom_site_label_1
_geom_torsion_atom_site_label_2
_geom_torsion_atom_site_label_3
_geom_torsion_atom_site_label_4
_geom_torsion
_geom_torsion_site_symmetry_1
_geom_torsion_site_symmetry_2
_geom_torsion_site_symmetry_3
_geom_torsion_site_symmetry_4
_geom_torsion_publ_flag
Ni1 N4 C12 C11 170.7(2) . . . . ?
Ni1 N4 C13 C9 -167.67(19) . . . . ?
Ni1 N5 C32 C31 173.81(19) . . . . ?
Ni1 N5 C33 C29 -172.29(18) . . . . ?
O1 C2 C3 C4 178.8(2) . . . . ?
O1 C2 C3 C14 -1.8(4) . . . . ?
O1 C2 C7 C6 -178.8(2) . . . . ?
O1 C2 C7 C8 -0.5(4) . . . . ?
O2 C22 C23 C24 179.8(2) . . . . ?
O2 C22 C23 C34 -0.3(4) . . . . ?
O2 C22 C27 C26 179.8(2) . . . . ?
O2 C22 C27 C28 0.8(4) . . . . ?
N2 C9 C10 C11 -175.2(3) . . . . ?
N2 C9 C13 N4 175.1(2) . . . . ?
N3 C29 C30 C31 179.7(2) . . . . ?
N3 C29 C33 N5 179.2(2) . . . . ?
C2 C3 C4 C5 -0.5(4) . . . . ?
C2 C3 C14 C15 -177.5(3) . . . . ?
C2 C3 C14 C16 62.5(3) . . . . ?
C2 C3 C14 C17 -58.6(3) . . . . ?
C2 C7 C8 N2 0.8(4) . . . . ?
C3 C2 C7 C6 0.1(4) . . . . ?
C3 C2 C7 C8 178.4(2) . . . . ?
C3 C4 C5 C6 0.9(4) . . . . ?
C3 C4 C5 C18 -177.8(2) . . . . ?
C4 C3 C14 C15 1.8(4) . . . . ?
C4 C3 C14 C16 -118.2(3) . . . . ?
C4 C3 C14 C17 120.7(3) . . . . ?
C4 C5 C6 C7 -0.8(4) . . . . ?
C4 C5 C18 C19 113.1(3) . . . . ?
C4 C5 C18 C20 -8.2(4) . . . . ?
C4 C5 C18 C21 -128.4(3) . . . . ?
C5 C6 C7 C2 0.4(4) . . . . ?
C5 C6 C7 C8 -178.0(2) . . . . ?
C6 C5 C18 C19 -65.5(3) . . . . ?
C6 C5 C18 C20 173.2(2) . . . . ?
C6 C5 C18 C21 53.0(3) . . . . ?
C6 C7 C8 N2 179.0(2) . . . . ?
C7 C2 C3 C4 0.0(4) . . . . ?
C7 C2 C3 C14 179.3(2) . . . . ?
C8 N2 C9 C10 141.3(3) . . . . ?
C8 N2 C9 C13 -39.1(4) . . . . ?
C9 N2 C8 C7 -179.2(2) . . . . ?
C9 C10 C11 C12 -2.4(4) . . . . ?
C10 C9 C13 N4 -5.3(4) . . . . ?
C10 C11 C12 N4 -0.7(4) . . . . ?
C12 N4 C13 C9 2.3(4) . . . . ?
C13 N4 C12 C11 0.8(4) . . . . ?
C13 C9 C10 C11 5.1(4) . . . . ?
C14 C3 C4 C5 -179.9(2) . . . . ?
C18 C5 C6 C7 177.9(2) . . . . ?
C22 C23 C24 C25 0.1(4) . . . . ?
C22 C23 C34 C35 179.0(3) . . . . ?
C22 C23 C34 C36 -62.3(3) . . . . ?
C22 C23 C34 C37 58.6(3) . . . . ?
C22 C27 C28 N3 -1.9(4) . . . . ?
C23 C22 C27 C26 1.1(4) . . . . ?
C23 C22 C27 C28 -177.9(2) . . . . ?
C23 C24 C25 C26 1.6(4) . . . . ?
C23 C24 C25 C38 -179.5(3) . . . . ?
C24 C23 C34 C35 -1.2(4) . . . . ?
C24 C23 C34 C36 117.6(3) . . . . ?
C24 C23 C34 C37 -121.6(3) . . . . ?
C24 C25 C26 C27 -2.1(4) . . . . ?
C24 C25 C38 C39 4.1(4) . . . . ?
C24 C25 C38 C40 -115.5(3) . . . . ?
C24 C25 C38 C41 124.7(3) . . . . ?
C25 C26 C27 C22 0.8(4) . . . . ?
C25 C26 C27 C28 179.9(2) . . . . ?
C26 C25 C38 C39 -177.1(3) . . . . ?
C26 C25 C38 C40 63.3(3) . . . . ?
C26 C25 C38 C41 -56.5(4) . . . . ?
C26 C27 C28 N3 179.1(2) . . . . ?
C27 C22 C23 C24 -1.5(4) . . . . ?
C27 C22 C23 C34 178.4(2) . . . . ?
C28 N3 C29 C30 36.5(4) . . . . ?
C28 N3 C29 C33 -144.9(2) . . . . ?
C29 N3 C28 C27 -178.8(2) . . . . ?
C29 C30 C31 C32 0.3(4) . . . . ?
C30 C29 C33 N5 -2.1(4) . . . . ?
C30 C31 C32 N5 -0.9(4) . . . . ?
C32 N5 C33 C29 1.6(3) . . . . ?
C33 N5 C32 C31 0.0(4) . . . . ?
C33 C29 C30 C31 1.1(4) . . . . ?
C34 C23 C24 C25 -179.8(2) . . . . ?
C38 C25 C26 C27 179.0(2) . . . . ?
